data_1523597
loop_
_publ_author_name
'Faught, J.B.'

_publ_section_title
;
 The crystal and molecular structure of tetrameric phosphonitrilic
 isothiocyanate
;
_journal_name_full 'Canadian Journal of Chemistry'
_journal_page_first 1315
_journal_page_last 1320
_journal_volume 50
_journal_year 1972
_chemical_formula_sum 'C8 N12 P4 S8'
_chemical_name_systematic 'N4 P4 (N C S)8'
_space_group_IT_number 2
_symmetry_space_group_name_Hall '-P 1'
_symmetry_space_group_name_H-M 'P -1'
_cell_angle_alpha 104.08
_cell_angle_beta 99.42
_cell_angle_gamma 95.42
_cell_formula_units_Z 1
_cell_length_a 8.098
_cell_length_b 8.018
_cell_length_c 9.937
_cell_volume 611.275
_citation_journal_id_ASTM CJCHAG
_cod_data_source_file Faught_CJCHAG_1972_287.cif
_cod_data_source_block C8N12P4S8
_cod_original_cell_volume 611.2753
_cod_database_code 1523597

loop_
_symmetry_equiv_pos_as_xyz
x,y,z
-x,-y,-z

loop_
_atom_site_label
_atom_site_type_symbol
_atom_site_fract_x
_atom_site_fract_y
_atom_site_fract_z
_atom_site_occupancy
_atom_site_U_iso_or_equiv
C1 C+4 0.4389 0.5812 0.1922 1 0.0
C2 C+4 0.7166 0.0616 0.1293 1 0.0
N3 N-3 0.1931 0.2484 0.4285 1 0.0
N6 N-3 0.6887 0.9549 0.4167 1 0.0
N1 N-3 0.4611 0.7312 0.2246 1 0.0
S2 S-2 0.8538 0.1469 0.0697 1 0.0
P1 P+5 0.5362 0.9345 0.2987 1 0.0
C3 C+4 0.2229 0.3997 0.4715 1 0.0
C4 C+4 0.0188 0.7981 0.2762 1 0.0
N5 N-3 0.3902 0.039 0.3278 1 0.0
S3 S-2 0.2492 0.6001 0.5231 1 0.0
S4 S-2 -0.0784 0.6293 0.1731 1 0.0
P2 P+5 0.2627 0.0616 0.4285 1 0.0
N4 N-3 0.0857 0.9293 0.3558 1 0.0
S1 S-2 0.4032 0.3824 0.148 1 0.0
N2 N-3 0.6049 0.9915 0.1661 1 0.0
